data_2311209
loop_
_publ_author_name
'Shivaprasad, C. M.'
'Kumar, S. Madan'
'Swaroop, T. R.'
'Rangappa, K. S.'
'Lokanath, N. K.'

_publ_section_title
;
 1-(4-Methyl-phenyl-sulfon-yl)-2-{[3-methyl-4-(2,2,2-tri-fluoro-eth-oxy)pyridin-2-yl]methyl-sulfan-yl}-1H-1,3-benzimidazole.
;
_journal_coeditor_code XU5751
_journal_issue 'Pt 12'
_journal_name_full 'Acta crystallographica. Section E, Structure reports online'
_journal_page_first o1846
_journal_paper_doi 10.1107/S1600536813031899
_journal_volume 69
_journal_year 2013
_chemical_formula_iupac 'C23 H20 F3 N3 O3 S2'
_chemical_formula_moiety 'C23 H20 F3 N3 O3 S2'
_chemical_formula_sum 'C23 H20 F3 N3 O3 S2'
_chemical_formula_weight 507.56
_chemical_name_systematic
1-(4-Methylphenylsulfonyl)-2-{[3-methyl-4-(2,2,2-trifluoroethoxy)pyridin-2-yl]methylsulfanyl}-1<i>H</i>-1,3-benzimidazole
_space_group_IT_number 2
_space_group_name_Hall '-P 1'
_space_group_name_H-M_alt 'P -1'
_symmetry_cell_setting triclinic
_symmetry_space_group_name_Hall '-P 1'
_symmetry_space_group_name_H-M 'P -1'
_atom_sites_solution_hydrogens geom
_atom_sites_solution_primary direct
_atom_sites_solution_secondary difmap
_cell_angle_alpha 90.978(3)
_cell_angle_beta 101.749(2)
_cell_angle_gamma 93.449(3)
_cell_formula_units_Z 2
_cell_length_a 9.1129(6)
_cell_length_b 9.5116(6)
_cell_length_c 13.7914(8)
_cell_measurement_reflns_used 3779
_cell_measurement_temperature 296
_cell_measurement_theta_max 64.3
_cell_measurement_theta_min 3.3
_cell_volume 1167.72(13)
_computing_cell_refinement 'SAINT (Bruker, 2013)'
_computing_data_collection 'APEX2 (Bruker, 2013)'
_computing_data_reduction 'SAINT (Bruker, 2013)'
_computing_molecular_graphics 'Mercury (Macrae <i>et al.</i>, 2008)'
_computing_publication_material 'Mercury (Macrae <i>et al.</i>, 2008)'
_computing_structure_refinement 'SHELXL97 (Sheldrick, 2008)'
_computing_structure_solution 'SHELXS97 (Sheldrick, 2008)'
_diffrn_ambient_temperature 296
_diffrn_detector_area_resol_mean 10.7
_diffrn_measured_fraction_theta_full 0.970
_diffrn_measured_fraction_theta_max 0.970
_diffrn_measurement_device_type 'Bruker X8 Proteum'
_diffrn_measurement_method '\\\f and \\\w scans'
_diffrn_radiation_monochromator 'Helios multilayer optics'
_diffrn_radiation_source 'Bruker MicroStar microfocus rotating anode'
_diffrn_radiation_type CuK\a
_diffrn_radiation_wavelength 1.54178
_diffrn_reflns_av_R_equivalents 0.0493
_diffrn_reflns_av_sigmaI/netI 0.0467
_diffrn_reflns_limit_h_max 10
_diffrn_reflns_limit_h_min -10
_diffrn_reflns_limit_k_max 9
_diffrn_reflns_limit_k_min -10
_diffrn_reflns_limit_l_max 16
_diffrn_reflns_limit_l_min -15
_diffrn_reflns_number 13085
_diffrn_reflns_reduction_process
;
;
_diffrn_reflns_theta_full 64.29
_diffrn_reflns_theta_max 64.29
_diffrn_reflns_theta_min 3.27
_exptl_absorpt_coefficient_mu 2.560
_exptl_absorpt_correction_T_max 0.628
_exptl_absorpt_correction_T_min 0.615
_exptl_absorpt_correction_type multi-scan
_exptl_absorpt_process_details '(SADABS; Bruker, 2013)'
_exptl_crystal_colour colorless
_exptl_crystal_density_diffrn 1.444
_exptl_crystal_density_method 'Not Measured'
_exptl_crystal_description block
_exptl_crystal_F_000 524
_exptl_crystal_size_max 0.21
_exptl_crystal_size_mid 0.20
_exptl_crystal_size_min 0.20
_refine_diff_density_max 0.324
_refine_diff_density_min -0.437
_refine_ls_extinction_coef 0.034(2)
_refine_ls_extinction_expression FC^*^=KFC[1+0.001XFC^2^\L^3^/SIN(2\Q)]^-1/4^
_refine_ls_extinction_method 'SHELXL97 (Sheldrick, 2008)'
_refine_ls_goodness_of_fit_ref 1.082
_refine_ls_hydrogen_treatment constr
_refine_ls_matrix_type full
_refine_ls_number_parameters 310
_refine_ls_number_reflns 3779
_refine_ls_number_restraints 0
_refine_ls_restrained_S_all 1.082
_refine_ls_R_factor_all 0.0548
_refine_ls_R_factor_gt 0.0497
_refine_ls_shift/su_max 0.001
_refine_ls_shift/su_mean 0.000
_refine_ls_structure_factor_coef Fsqd
_refine_ls_weighting_details 'calc w=1/[\s^2^(Fo^2^)+(0.0866P)^2^+0.3269P] where P=(Fo^2^+2Fc^2^)/3'
_refine_ls_weighting_scheme calc
_refine_ls_wR_factor_gt 0.1383
_refine_ls_wR_factor_ref 0.1435
_reflns_number_gt 3301
_reflns_number_total 3779
_reflns_threshold_expression I>2\s(I)
_cod_data_source_file xu5751sup1.cif
_cod_data_source_block I
_cod_database_code 2311209

loop_
_symmetry_equiv_pos_site_id
_symmetry_equiv_pos_as_xyz
1 x,y,z
2 -x,-y,-z

loop_
_atom_site_aniso_label
_atom_site_aniso_U_11
_atom_site_aniso_U_22
_atom_site_aniso_U_33
_atom_site_aniso_U_12
_atom_site_aniso_U_13
_atom_site_aniso_U_23
S1 0.0434(4) 0.0409(4) 0.0391(4) -0.0068(2) 0.0078(2) -0.0072(2)
S2 0.0505(4) 0.0388(4) 0.0338(3) -0.0013(3) 0.0122(2) -0.0017(2)
F1 0.139(3) 0.308(6) 0.117(2) -0.066(3) 0.069(2) -0.115(3)
F2 0.122(2) 0.206(3) 0.0717(15) -0.084(2) 0.0018(13) -0.0583(17)
F3 0.259(5) 0.185(4) 0.094(2) -0.070(3) -0.066(3) 0.061(2)
O1 0.0533(10) 0.0744(14) 0.0421(10) -0.0183(9) 0.0034(8) -0.0186(9)
O2 0.0747(12) 0.0635(12) 0.0331(9) 0.0219(10) 0.0038(8) 0.0065(8)
O3 0.0721(12) 0.0507(11) 0.0633(12) -0.0208(9) 0.0352(10) -0.0118(9)
N1 0.0501(11) 0.0462(12) 0.0438(11) -0.0070(9) 0.0098(9) -0.0036(9)
N2 0.0426(10) 0.0418(11) 0.0339(10) -0.0063(8) 0.0092(8) -0.0078(8)
N3 0.0418(10) 0.0427(11) 0.0338(10) -0.0023(8) 0.0087(8) -0.0032(8)
C1 0.0346(11) 0.0383(13) 0.0386(12) -0.0019(9) 0.0054(9) -0.0037(9)
C2 0.0505(14) 0.0557(16) 0.0422(13) -0.0100(12) 0.0037(11) -0.0098(11)
C3 0.0480(14) 0.0624(18) 0.0596(17) -0.0157(13) -0.0031(12) -0.0074(13)
C4 0.0434(14) 0.0596(18) 0.0630(17) -0.0142(12) 0.0072(12) 0.0062(13)
C5 0.0453(13) 0.0576(17) 0.0474(14) -0.0037(12) 0.0122(11) 0.0035(12)
C6 0.0349(11) 0.0380(13) 0.0402(12) 0.0012(9) 0.0051(9) -0.0012(9)
C7 0.0382(11) 0.0345(12) 0.0337(11) 0.0033(9) 0.0041(9) -0.0052(9)
C8 0.0421(12) 0.0397(13) 0.0391(12) -0.0046(10) 0.0050(10) -0.0058(10)
C9 0.0373(11) 0.0373(13) 0.0393(12) 0.0038(10) 0.0018(9) -0.0032(9)
C10 0.0354(11) 0.0415(13) 0.0414(13) 0.0004(10) 0.0025(9) -0.0026(10)
C11 0.0372(12) 0.0434(14) 0.0399(12) 0.0016(10) -0.0017(9) -0.0068(10)
C12 0.0426(13) 0.0429(14) 0.0496(14) -0.0042(10) 0.0022(11) -0.0040(11)
C13 0.0526(14) 0.0480(15) 0.0482(14) -0.0080(12) 0.0125(11) -0.0008(11)
C14 0.0582(16) 0.074(2) 0.0444(15) -0.0148(14) 0.0081(12) -0.0046(13)
C15 0.0489(14) 0.0590(18) 0.0558(16) -0.0104(13) -0.0002(12) -0.0147(13)
C16 0.084(2) 0.116(3) 0.057(2) -0.039(2) 0.0053(18) -0.025(2)
C17 0.0359(11) 0.0426(13) 0.0349(11) 0.0001(9) 0.0051(9) -0.0004(9)
C18 0.0425(12) 0.0534(16) 0.0389(13) -0.0009(11) 0.0068(10) 0.0041(11)
C19 0.0399(13) 0.0563(17) 0.0666(18) 0.0007(12) 0.0081(12) 0.0198(14)
C20 0.0427(14) 0.0437(16) 0.093(2) 0.0019(11) 0.0202(14) 0.0095(15)
C21 0.0745(19) 0.0541(18) 0.0675(19) 0.0144(15) 0.0257(15) -0.0066(14)
C22 0.0694(17) 0.0555(17) 0.0374(13) 0.0129(14) 0.0126(12) -0.0010(11)
C23 0.093(3) 0.050(2) 0.160(4) 0.0240(19) 0.052(3) 0.022(2)

loop_
_atom_site_type_symbol
_atom_site_label
_atom_site_fract_x
_atom_site_fract_y
_atom_site_fract_z
_atom_site_U_iso_or_equiv
_atom_site_thermal_displace_type
_atom_site_calc_flag
_atom_site_refinement_flags
_atom_site_occupancy
S S1 0.12891(6) 0.82368(6) 0.42720(4) 0.0417(2) Uani . . 1.000
S S2 0.02074(7) 0.62948(6) 0.21001(4) 0.0407(2) Uani . . 1.000
F F1 0.4537(4) 1.3138(6) 1.0004(3) 0.187(2) Uani . . 1.000
F F2 0.6843(3) 1.3482(4) 1.00123(18) 0.1404(13) Uani . . 1.000
F F3 0.5875(6) 1.1445(5) 1.0016(2) 0.197(2) Uani . . 1.000
O O1 0.4077(2) 1.1690(2) 0.82128(13) 0.0587(7) Uani . . 1.000
O O2 -0.0894(2) 0.6391(2) 0.12112(12) 0.0574(6) Uani . . 1.000
O O3 0.1428(2) 0.7333(2) 0.23364(15) 0.0602(7) Uani . . 1.000
N N1 0.3136(2) 1.0313(2) 0.52852(15) 0.0472(7) Uani . . 1.000
N N2 -0.0682(2) 0.6339(2) 0.30437(14) 0.0397(6) Uani . . 1.000
N N3 -0.1048(2) 0.6528(2) 0.46116(14) 0.0396(6) Uani . . 1.000
C C1 -0.1932(2) 0.5419(2) 0.30940(17) 0.0377(7) Uani . . 1.000
C C2 -0.2849(3) 0.4533(3) 0.23902(19) 0.0510(8) Uani . . 1.000
C C3 -0.4006(3) 0.3771(3) 0.2697(2) 0.0596(9) Uani . . 1.000
C C4 -0.4223(3) 0.3906(3) 0.3663(2) 0.0565(9) Uani . . 1.000
C C5 -0.3293(3) 0.4789(3) 0.4361(2) 0.0500(9) Uani . . 1.000
C C6 -0.2124(2) 0.5556(3) 0.40671(17) 0.0381(7) Uani . . 1.000
C C7 -0.0205(2) 0.6966(2) 0.40053(16) 0.0360(7) Uani . . 1.000
C C8 0.1196(3) 0.8619(3) 0.55503(17) 0.0412(7) Uani . . 1.000
C C9 0.2372(2) 0.9781(2) 0.59468(17) 0.0388(7) Uani . . 1.000
C C10 0.2641(2) 1.0241(3) 0.69378(17) 0.0403(7) Uani . . 1.000
C C11 0.3797(3) 1.1290(3) 0.72328(18) 0.0417(7) Uani . . 1.000
C C12 0.4595(3) 1.1839(3) 0.65641(19) 0.0464(8) Uani . . 1.000
C C13 0.4215(3) 1.1312(3) 0.5606(2) 0.0498(8) Uani . . 1.000
C C14 0.1751(3) 0.9647(4) 0.7657(2) 0.0601(10) Uani . . 1.000
C C15 0.5340(3) 1.2630(3) 0.8564(2) 0.0569(9) Uani . . 1.000
C C16 0.5639(5) 1.2654(5) 0.9644(3) 0.0892(14) Uani . . 1.000
C C17 0.0890(2) 0.4606(3) 0.21438(16) 0.0382(7) Uani . . 1.000
C C18 0.1245(3) 0.3915(3) 0.30229(18) 0.0453(8) Uani . . 1.000
C C19 0.1859(3) 0.2627(3) 0.3023(2) 0.0546(9) Uani . . 1.000
C C20 0.2126(3) 0.2022(3) 0.2166(3) 0.0589(10) Uani . . 1.000
C C21 0.1750(4) 0.2735(3) 0.1284(2) 0.0635(11) Uani . . 1.000
C C22 0.1128(3) 0.4017(3) 0.12668(19) 0.0535(9) Uani . . 1.000
C C23 0.2827(5) 0.0626(4) 0.2177(4) 0.0963(18) Uani . . 1.000
H H2 -0.26980 0.44530 0.17450 0.0610 Uiso calc R 1.000
H H3 -0.46500 0.31570 0.22500 0.0710 Uiso calc R 1.000
H H4 -0.50170 0.33860 0.38440 0.0680 Uiso calc R 1.000
H H5 -0.34450 0.48670 0.50060 0.0600 Uiso calc R 1.000
H H8A 0.02080 0.89130 0.55870 0.0490 Uiso calc R 1.000
H H8B 0.13810 0.77850 0.59400 0.0490 Uiso calc R 1.000
H H12 0.53620 1.25400 0.67540 0.0560 Uiso calc R 1.000
H H13 0.47500 1.16800 0.51510 0.0600 Uiso calc R 1.000
H H14A 0.20290 1.01720 0.82750 0.0900 Uiso calc R 1.000
H H14B 0.19570 0.86770 0.77640 0.0900 Uiso calc R 1.000
H H14C 0.06990 0.97120 0.73930 0.0900 Uiso calc R 1.000
H H15A 0.51420 1.35660 0.83230 0.0680 Uiso calc R 1.000
H H15B 0.62040 1.23200 0.83280 0.0680 Uiso calc R 1.000
H H18 0.10740 0.43130 0.36070 0.0540 Uiso calc R 1.000
H H19 0.20980 0.21550 0.36130 0.0650 Uiso calc R 1.000
H H21 0.19240 0.23390 0.07000 0.0760 Uiso calc R 1.000
H H22 0.08690 0.44830 0.06750 0.0640 Uiso calc R 1.000
H H23A 0.29340 0.02450 0.28260 0.1440 Uiso calc R 1.000
H H23B 0.37970 0.07580 0.20090 0.1440 Uiso calc R 1.000
H H23C 0.21960 -0.00150 0.17020 0.1440 Uiso calc R 1.000

loop_
_atom_type_symbol
_atom_type_description
_atom_type_scat_dispersion_real
_atom_type_scat_dispersion_imag
_atom_type_scat_source
S S 0.3331 0.5567 'International Tables Vol C Tables 4.2.6.8 and 6.1.1.4'
O O 0.0492 0.0322 'International Tables Vol C Tables 4.2.6.8 and 6.1.1.4'
N N 0.0311 0.0180 'International Tables Vol C Tables 4.2.6.8 and 6.1.1.4'
F F 0.0727 0.0534 'International Tables Vol C Tables 4.2.6.8 and 6.1.1.4'
H H 0.0000 0.0000 'International Tables Vol C Tables 4.2.6.8 and 6.1.1.4'
C C 0.0181 0.0091 'International Tables Vol C Tables 4.2.6.8 and 6.1.1.4'

loop_
_geom_angle_atom_site_label_1
_geom_angle_atom_site_label_2
_geom_angle_atom_site_label_3
_geom_angle
_geom_angle_publ_flag
C7 S1 C8 97.78(12) no
O2 S2 O3 119.76(12) no
O2 S2 N2 107.33(10) no
O2 S2 C17 108.93(11) no
O3 S2 N2 105.97(11) no
O3 S2 C17 109.92(11) no
N2 S2 C17 103.68(10) no
C11 O1 C15 117.2(2) no
C9 N1 C13 117.5(2) no
S2 N2 C1 122.71(16) no
S2 N2 C7 129.85(15) no
C1 N2 C7 105.71(17) no
C6 N3 C7 105.98(18) no
N2 C1 C2 131.7(2) no
N2 C1 C6 105.12(19) no
C2 C1 C6 123.2(2) no
C1 C2 C3 116.4(2) no
C2 C3 C4 121.2(3) no
C3 C4 C5 121.9(3) no
C4 C5 C6 117.7(2) no
N3 C6 C1 110.94(19) no
N3 C6 C5 129.4(2) no
C1 C6 C5 119.7(2) no
S1 C7 N2 121.46(15) no
S1 C7 N3 126.22(17) no
N2 C7 N3 112.24(18) no
S1 C8 C9 108.03(17) no
N1 C9 C8 115.2(2) no
N1 C9 C10 123.44(19) no
C8 C9 C10 121.35(19) no
C9 C10 C11 116.4(2) no
C9 C10 C14 122.4(2) no
C11 C10 C14 121.2(2) no
O1 C11 C10 115.5(2) no
O1 C11 C12 123.8(2) no
C10 C11 C12 120.8(2) no
C11 C12 C13 117.5(3) no
N1 C13 C12 124.4(3) no
O1 C15 C16 108.1(3) no
F1 C16 F2 106.4(4) no
F1 C16 F3 106.5(4) no
F1 C16 C15 112.6(4) no
F2 C16 F3 106.4(4) no
F2 C16 C15 110.7(3) no
F3 C16 C15 113.7(4) no
S2 C17 C18 121.46(19) no
S2 C17 C22 117.46(19) no
C18 C17 C22 121.0(3) no
C17 C18 C19 119.0(2) no
C18 C19 C20 121.4(3) no
C19 C20 C21 118.7(3) no
C19 C20 C23 121.0(4) no
C21 C20 C23 120.3(4) no
C20 C21 C22 120.8(3) no
C17 C22 C21 119.1(2) no
C1 C2 H2 122.00 no
C3 C2 H2 122.00 no
C2 C3 H3 119.00 no
C4 C3 H3 119.00 no
C3 C4 H4 119.00 no
C5 C4 H4 119.00 no
C4 C5 H5 121.00 no
C6 C5 H5 121.00 no
S1 C8 H8A 110.00 no
S1 C8 H8B 110.00 no
C9 C8 H8A 110.00 no
C9 C8 H8B 110.00 no
H8A C8 H8B 108.00 no
C11 C12 H12 121.00 no
C13 C12 H12 121.00 no
N1 C13 H13 118.00 no
C12 C13 H13 118.00 no
C10 C14 H14A 109.00 no
C10 C14 H14B 109.00 no
C10 C14 H14C 109.00 no
H14A C14 H14B 109.00 no
H14A C14 H14C 109.00 no
H14B C14 H14C 110.00 no
O1 C15 H15A 110.00 no
O1 C15 H15B 110.00 no
C16 C15 H15A 110.00 no
C16 C15 H15B 110.00 no
H15A C15 H15B 108.00 no
C17 C18 H18 121.00 no
C19 C18 H18 121.00 no
C18 C19 H19 119.00 no
C20 C19 H19 119.00 no
C20 C21 H21 120.00 no
C22 C21 H21 120.00 no
C17 C22 H22 120.00 no
C21 C22 H22 120.00 no
C20 C23 H23A 109.00 no
C20 C23 H23B 109.00 no
C20 C23 H23C 109.00 no
H23A C23 H23B 110.00 no
H23A C23 H23C 109.00 no
H23B C23 H23C 109.00 no

loop_
_geom_bond_atom_site_label_1
_geom_bond_atom_site_label_2
_geom_bond_distance
_geom_bond_publ_flag
S1 C7 1.742(2) no
S1 C8 1.814(2) no
S2 O2 1.4256(18) no
S2 O3 1.424(2) no
S2 N2 1.669(2) no
S2 C17 1.755(3) no
F1 C16 1.311(6) no
F2 C16 1.318(6) no
F3 C16 1.279(6) no
O1 C11 1.366(3) no
O1 C15 1.412(3) no
N1 C9 1.344(3) no
N1 C13 1.327(3) no
N2 C1 1.408(3) no
N2 C7 1.418(3) no
N3 C6 1.396(3) no
N3 C7 1.303(3) no
C1 C2 1.381(3) no
C1 C6 1.393(3) no
C2 C3 1.384(4) no
C3 C4 1.391(4) no
C4 C5 1.380(4) no
C5 C6 1.387(4) no
C8 C9 1.506(3) no
C9 C10 1.396(3) no
C10 C11 1.399(4) no
C10 C14 1.501(4) no
C11 C12 1.377(4) no
C12 C13 1.374(4) no
C15 C16 1.458(5) no
C17 C18 1.378(3) no
C17 C22 1.386(3) no
C18 C19 1.377(4) no
C19 C20 1.378(5) no
C20 C21 1.394(5) no
C20 C23 1.507(5) no
C21 C22 1.374(4) no
C2 H2 0.9300 no
C3 H3 0.9300 no
C4 H4 0.9300 no
C5 H5 0.9300 no
C8 H8A 0.9700 no
C8 H8B 0.9700 no
C12 H12 0.9300 no
C13 H13 0.9300 no
C14 H14A 0.9600 no
C14 H14B 0.9600 no
C14 H14C 0.9600 no
C15 H15A 0.9700 no
C15 H15B 0.9700 no
C18 H18 0.9300 no
C19 H19 0.9300 no
C21 H21 0.9300 no
C22 H22 0.9300 no
C23 H23A 0.9600 no
C23 H23B 0.9600 no
C23 H23C 0.9600 no

loop_
_geom_hbond_atom_site_label_D
_geom_hbond_atom_site_label_H
_geom_hbond_atom_site_label_A
_geom_hbond_site_symmetry_A
_geom_hbond_distance_DH
_geom_hbond_distance_HA
_geom_hbond_distance_DA
_geom_hbond_angle_DHA
_geom_hbond_publ_flag
C2 H2 F2 1_444 0.93 2.49 3.363(4) 156 yes
C15 H15B O3 2_676 0.97 2.52 3.420(3) 155 yes
C18 H18 N3 2_566 0.93 2.60 3.336(3) 136 yes
C18 H18 Cg1 . 0.93 2.83 3.463(3) 126 yes

loop_
_geom_torsion_atom_site_label_1
_geom_torsion_atom_site_label_2
_geom_torsion_atom_site_label_3
_geom_torsion_atom_site_label_4
_geom_torsion
_geom_torsion_publ_flag
C8 S1 C7 N2 176.89(17) no
C8 S1 C7 N3 0.4(2) no
C7 S1 C8 C9 -177.25(16) no
O2 S2 N2 C1 53.2(2) no
O2 S2 N2 C7 -143.98(19) no
O3 S2 N2 C1 -177.76(17) no
O3 S2 N2 C7 -14.9(2) no
C17 S2 N2 C1 -62.02(19) no
C17 S2 N2 C7 100.8(2) no
O2 S2 C17 C18 -143.1(2) no
O2 S2 C17 C22 40.0(2) no
O3 S2 C17 C18 83.9(2) no
O3 S2 C17 C22 -93.1(2) no
N2 S2 C17 C18 -29.0(2) no
N2 S2 C17 C22 154.01(19) no
C15 O1 C11 C10 173.1(2) no
C15 O1 C11 C12 -5.6(4) no
C11 O1 C15 C16 -166.7(3) no
C13 N1 C9 C8 -178.1(2) no
C13 N1 C9 C10 1.1(3) no
C9 N1 C13 C12 -0.3(4) no
S2 N2 C1 C2 -13.5(3) no
S2 N2 C1 C6 166.61(16) no
C7 N2 C1 C2 -179.9(2) no
C7 N2 C1 C6 0.2(2) no
S2 N2 C7 S1 17.2(3) no
S2 N2 C7 N3 -165.81(16) no
C1 N2 C7 S1 -177.72(14) no
C1 N2 C7 N3 -0.8(2) no
C7 N3 C6 C1 -0.8(3) no
C7 N3 C6 C5 -179.5(3) no
C6 N3 C7 S1 177.75(17) no
C6 N3 C7 N2 1.0(2) no
N2 C1 C2 C3 -179.5(2) no
C6 C1 C2 C3 0.4(4) no
N2 C1 C6 N3 0.4(2) no
N2 C1 C6 C5 179.2(2) no
C2 C1 C6 N3 -179.6(2) no
C2 C1 C6 C5 -0.7(4) no
C1 C2 C3 C4 0.3(4) no
C2 C3 C4 C5 -0.7(4) no
C3 C4 C5 C6 0.4(4) no
C4 C5 C6 N3 178.9(3) no
C4 C5 C6 C1 0.3(4) no
S1 C8 C9 N1 3.6(2) no
S1 C8 C9 C10 -175.61(17) no
N1 C9 C10 C11 -1.4(3) no
N1 C9 C10 C14 178.8(2) no
C8 C9 C10 C11 177.7(2) no
C8 C9 C10 C14 -2.0(4) no
C9 C10 C11 O1 -177.8(2) no
C9 C10 C11 C12 1.0(4) no
C14 C10 C11 O1 2.0(4) no
C14 C10 C11 C12 -179.3(3) no
O1 C11 C12 C13 178.4(3) no
C10 C11 C12 C13 -0.3(4) no
C11 C12 C13 N1 -0.1(4) no
O1 C15 C16 F1 -63.2(5) no
O1 C15 C16 F2 177.9(3) no
O1 C15 C16 F3 58.1(5) no
S2 C17 C18 C19 -176.2(2) no
C22 C17 C18 C19 0.7(4) no
S2 C17 C22 C21 176.0(2) no
C18 C17 C22 C21 -1.1(4) no
C17 C18 C19 C20 0.1(4) no
C18 C19 C20 C21 -0.5(4) no
C18 C19 C20 C23 178.8(3) no
C19 C20 C21 C22 0.1(5) no
C23 C20 C21 C22 -179.2(3) no
C20 C21 C22 C17 0.7(5) no
